data_4338270
loop_
_publ_author_name
'Lytvynenko, A. S.'
'Kolotilov, S. V.'
'Kiskin, M. A.'
'Cador, O.'
'Golhen, S.'
'Aleksandrov, G. G.'
'Mishura, A. M.'
'Titov, V. E.'
'Ouahab, L.'
'Eremenko, I. L.'
'Novotortsev, V. M.'

_publ_section_title
;
 Redox-Active Porous Coordination Polymers Prepared by Trinuclear
 Heterometallic Pivalate Linking with the Redox-Active Nickel(II) Complex:
 Synthesis, Structure, Magnetic and Redox Properties, and Electrocatalytic
 Activity in Organic Compound Dehalogenation in Heterogeneous Medium.
;
_journal_issue 10
_journal_name_full 'Inorganic chemistry'
_journal_page_first 4970
_journal_page_last 4979
_journal_paper_doi 10.1021/ic403167m
_journal_volume 53
_journal_year 2014
_chemical_formula_sum 'C132 H162 Co2 Fe4 N24 Ni3 O32'
_chemical_formula_weight 3114.25
_chemical_name_systematic
;
 ?
;
_space_group_IT_number 41
_symmetry_cell_setting orthorhombic
_symmetry_space_group_name_Hall 'A 2 -2ab'
_symmetry_space_group_name_H-M 'A b a 2'
_atom_sites_solution_hydrogens geom
_atom_sites_solution_primary direct
_atom_sites_solution_secondary difmap
_audit_creation_method SHELXL-97
_cell_angle_alpha 90.00
_cell_angle_beta 90.00
_cell_angle_gamma 90.00
_cell_formula_units_Z 4
_cell_length_a 35.593(3)
_cell_length_b 23.278(2)
_cell_length_c 28.870(2)
_cell_measurement_temperature 150(2)
_cell_measurement_theta_max 27.27
_cell_measurement_theta_min 2.52
_cell_volume 23920(3)
_computing_cell_refinement 'Bruker SMART (Bruker, 2002)'
_computing_data_collection 'Bruker SAINT (Bruker, 2002)'
_computing_data_reduction 'Bruker SAINT (Bruker, 2002)'
_computing_molecular_graphics 'Bruker SHELXTL'
_computing_publication_material 'Bruker SHELXTL'
_computing_structure_refinement 'SHELXL-97 (Sheldrick, 1997)'
_computing_structure_solution Sir-97
_diffrn_ambient_temperature 150(2)
_diffrn_detector 'CCD plate'
_diffrn_measured_fraction_theta_full 0.999
_diffrn_measured_fraction_theta_max 0.999
_diffrn_measurement_device_type 'APEXII, Bruker-AXS'
_diffrn_measurement_method 'CCD rotation images, thin slices'
_diffrn_radiation_monochromator graphite
_diffrn_radiation_source 'fine-focus sealed tube'
_diffrn_radiation_type MoK\a
_diffrn_radiation_wavelength 0.71073
_diffrn_reflns_av_R_equivalents 0.0672
_diffrn_reflns_av_sigmaI/netI 0.0719
_diffrn_reflns_limit_h_max 43
_diffrn_reflns_limit_h_min -40
_diffrn_reflns_limit_k_max 28
_diffrn_reflns_limit_k_min -28
_diffrn_reflns_limit_l_max 26
_diffrn_reflns_limit_l_min -35
_diffrn_reflns_number 111489
_diffrn_reflns_theta_full 25.69
_diffrn_reflns_theta_max 25.69
_diffrn_reflns_theta_min 1.14
_exptl_absorpt_coefficient_mu 0.649
_exptl_absorpt_correction_T_max 0.7952
_exptl_absorpt_correction_T_min 0.7373
_exptl_absorpt_correction_type multi-scan
_exptl_absorpt_process_details
;
  [Sheldrick, G.M. (2002). SADABS Bruker AXS Inc., Madison, Wisconsin, USA]
;
_exptl_crystal_colour brown
_exptl_crystal_density_diffrn 0.865
_exptl_crystal_density_method 'not measured'
_exptl_crystal_description block
_exptl_crystal_F_000 6480
_exptl_crystal_size_max 0.50
_exptl_crystal_size_mid 0.40
_exptl_crystal_size_min 0.37
_platon_squeeze_details
;
;
_refine_diff_density_max 0.728
_refine_diff_density_min -0.947
_refine_diff_density_rms 0.124
_refine_ls_abs_structure_details 'Flack H D (1983), Acta Cryst. A39, 876-881'
_refine_ls_abs_structure_Flack 0.21(2)
_refine_ls_extinction_method none
_refine_ls_goodness_of_fit_ref 1.090
_refine_ls_hydrogen_treatment constr
_refine_ls_matrix_type full
_refine_ls_number_parameters 870
_refine_ls_number_reflns 20879
_refine_ls_number_restraints 102
_refine_ls_restrained_S_all 1.101
_refine_ls_R_factor_all 0.1279
_refine_ls_R_factor_gt 0.0991
_refine_ls_shift/su_max 0.001
_refine_ls_shift/su_mean 0.000
_refine_ls_structure_factor_coef Fsqd
_refine_ls_weighting_details 'calc w=1/[\s^2^(Fo^2^)+(0.2000P)^2^+0.0000P] where P=(Fo^2^+2Fc^2^)/3'
_refine_ls_weighting_scheme calc
_refine_ls_wR_factor_gt 0.2793
_refine_ls_wR_factor_ref 0.2988
_reflns_number_gt 13825
_reflns_number_total 20879
_reflns_threshold_expression >2sigma(I)
_cod_data_source_file ic403167m_si_003.cif
_cod_data_source_block Compound2
_cod_depositor_comments 'Adding full bibliography for 4338270--4338271.cif.'
_cod_original_sg_symbol_H-M Aba2
_cod_database_code 4338270

loop_
_symmetry_equiv_pos_as_xyz
'x, y, z'
'-x, -y, z'
'x+1/2, -y+1/2, z'
'-x+1/2, y+1/2, z'
'x, y+1/2, z+1/2'
'-x, -y+1/2, z+1/2'
'x+1/2, -y+1, z+1/2'
'-x+1/2, y+1, z+1/2'

loop_
_atom_site_label
_atom_site_type_symbol
_atom_site_fract_x
_atom_site_fract_y
_atom_site_fract_z
_atom_site_U_iso_or_equiv
_atom_site_adp_type
_atom_site_occupancy
_atom_site_symmetry_multiplicity
_atom_site_calc_flag
_atom_site_refinement_flags
C1 C 0.4657(3) 0.7314(5) 0.7407(4) 0.084(3) Uiso 1 1 d D
H1 H 0.4693 0.7684 0.7540 0.100 Uiso 1 1 calc R
C2 C 0.4353(4) 0.7032(6) 0.7546(4) 0.110(5) Uani 1 1 d D
H2 H 0.4204 0.7147 0.7804 0.132 Uiso 1 1 calc R
C3 C 0.4275(4) 0.6568(6) 0.7286(5) 0.092(3) Uani 1 1 d .
H3 H 0.4050 0.6361 0.7348 0.110 Uiso 1 1 calc R
C4 C 0.4504(3) 0.6382(4) 0.6938(4) 0.076(3) Uani 1 1 d D
H4 H 0.4429 0.6069 0.6748 0.092 Uiso 1 1 calc R
C5 C 0.4845(2) 0.6651(4) 0.6864(3) 0.067(3) Uani 1 1 d D
C6 C 0.5084(3) 0.6512(4) 0.6548(4) 0.064(2) Uani 1 1 d .
H6 H 0.5045 0.6175 0.6369 0.076 Uiso 1 1 calc R
C7 C 0.5931(3) 0.7135(3) 0.6188(3) 0.053(2) Uani 1 1 d .
C8 C 0.6752(3) 0.6496(4) 0.5488(3) 0.062(2) Uani 1 1 d D
H8 H 0.6829 0.6138 0.5361 0.075 Uiso 1 1 calc R
C9 C 0.6388(3) 0.6547(4) 0.5694(4) 0.074(3) Uani 1 1 d .
H9 H 0.6212 0.6241 0.5667 0.089 Uiso 1 1 calc R
C10 C 0.6284(3) 0.7074(4) 0.5949(3) 0.066(3) Uani 1 1 d D
C11 C 0.6546(4) 0.7506(4) 0.5912(4) 0.077(3) Uani 1 1 d D
H11 H 0.6502 0.7862 0.6063 0.093 Uiso 1 1 calc R
C12 C 0.6865(3) 0.7437(4) 0.5666(3) 0.071(3) Uani 1 1 d D
H12 H 0.7020 0.7766 0.5627 0.085 Uiso 1 1 calc R
C13 C 0.4956(3) 0.8187(5) 0.6135(4) 0.078(3) Uani 1 1 d .
H13 H 0.4892 0.7827 0.6001 0.094 Uiso 1 1 calc R
C14 C 0.4830(3) 0.8665(4) 0.5927(3) 0.061(2) Uani 1 1 d .
H14 H 0.4709 0.8649 0.5634 0.074 Uiso 1 1 calc R
C15 C 0.4884(3) 0.9185(4) 0.6155(3) 0.067(3) Uani 1 1 d D
H15 H 0.4757 0.9518 0.6048 0.080 Uiso 1 1 calc R
C16 C 0.5115(3) 0.9226(3) 0.6527(3) 0.065(3) Uani 1 1 d D
H16 H 0.5185 0.9591 0.6646 0.078 Uiso 1 1 calc R
C17 C 0.52539(18) 0.8705(3) 0.6741(2) 0.0343(14) Uani 1 1 d .
C18 C 0.5455(3) 0.8679(3) 0.7144(2) 0.059(3) Uani 1 1 d .
H18 H 0.5510 0.9019 0.7314 0.071 Uiso 1 1 calc R
C19 C 0.5825(4) 0.7542(3) 0.7714(3) 0.079(4) Uani 1 1 d .
C20 C 0.6345(3) 0.6676(4) 0.8636(3) 0.073(3) Uani 1 1 d D
H20 H 0.6402 0.6282 0.8684 0.087 Uiso 1 1 calc R
C21 C 0.6164(3) 0.6823(3) 0.8243(3) 0.064(3) Uani 1 1 d D
H21 H 0.6119 0.6534 0.8017 0.077 Uiso 1 1 calc R
C22 C 0.6039(3) 0.7386(4) 0.8153(3) 0.076(3) Uani 1 1 d D
C23 C 0.6156(4) 0.7778(4) 0.8475(3) 0.086(4) Uani 1 1 d D
H23 H 0.6125 0.8175 0.8408 0.103 Uiso 1 1 calc R
C24 C 0.6315(5) 0.7626(5) 0.8887(4) 0.110(5) Uani 1 1 d D
H24 H 0.6339 0.7902 0.9128 0.132 Uiso 1 1 calc R
C25 C 0.4892(4) 0.6118(4) 1.3284(3) 0.086(4) Uani 1 1 d D
H25 H 0.4917 0.6523 1.3312 0.104 Uiso 1 1 calc R
C26 C 0.4611(3) 0.5814(4) 1.3576(4) 0.087(3) Uani 1 1 d D
C27 C 0.4366(7) 0.6078(5) 1.3890(7) 0.255(19) Uani 1 1 d D
H27 H 0.4359 0.6483 1.3931 0.306 Uiso 1 1 calc R
C28 C 0.4138(6) 0.5716(8) 1.4131(7) 0.169(9) Uani 1 1 d D
H28 H 0.4011 0.5858 1.4396 0.203 Uiso 1 1 calc R
C29 C 0.4084(3) 0.5156(5) 1.4006(5) 0.148(8) Uani 1 1 d D
H29 H 0.3882 0.4934 1.4123 0.178 Uiso 1 1 calc R
C30 C 0.4344(5) 0.4936(4) 1.3699(4) 0.136(8) Uani 1 1 d D
H30 H 0.4335 0.4536 1.3635 0.163 Uiso 1 1 calc R
C31 C 0.5507(2) 0.5654(3) 1.2425(3) 0.053(2) Uani 1 1 d .
C32 C 0.6131(3) 0.5606(3) 1.1401(3) 0.056(2) Uani 1 1 d D
H32 H 0.6220 0.5323 1.1190 0.067 Uiso 1 1 calc R
C33 C 0.5935(3) 0.5441(3) 1.1771(3) 0.060(2) Uani 1 1 d D
H33 H 0.5918 0.5046 1.1852 0.072 Uiso 1 1 calc R
C34 C 0.5763(2) 0.5841(4) 1.2026(3) 0.061(2) Uiso 1 1 d D
C35 C 0.5839(4) 0.6434(3) 1.1971(3) 0.086(4) Uani 1 1 d D
H35 H 0.5745 0.6720 1.2175 0.103 Uiso 1 1 calc R
C36 C 0.6058(3) 0.6556(3) 1.1603(4) 0.068(3) Uani 1 1 d D
H36 H 0.6105 0.6952 1.1552 0.082 Uiso 1 1 calc R
C37 C 0.7242(4) 0.5731(3) 1.0904(3) 0.061(3) Uani 1 1 d D
C38 C 0.7444(4) 0.5168(6) 1.1041(5) 0.128(6) Uani 1 1 d D
C38A C 0.7176(8) 0.4753(11) 1.1267(10) 0.44(5) Uiso 0.94(4) 1 d PD
H38A H 0.7067 0.4930 1.1544 0.666 Uiso 0.94(4) 1 calc PR
H38B H 0.7311 0.4403 1.1355 0.666 Uiso 0.94(4) 1 calc PR
H38C H 0.6975 0.4655 1.1049 0.666 Uiso 0.94(4) 1 calc PR
C38B C 0.7795(6) 0.5229(15) 1.1348(8) 0.194(13) Uiso 0.94(4) 1 d PD
H38D H 0.7722 0.5388 1.1649 0.292 Uiso 0.94(4) 1 calc PR
H38E H 0.7975 0.5487 1.1197 0.292 Uiso 0.94(4) 1 calc PR
H38F H 0.7910 0.4851 1.1392 0.292 Uiso 0.94(4) 1 calc PR
C38C C 0.7578(8) 0.4889(12) 1.0594(6) 0.205(16) Uiso 0.94(4) 1 d PD
H38G H 0.7362 0.4801 1.0398 0.308 Uiso 0.94(4) 1 calc PR
H38H H 0.7713 0.4534 1.0667 0.308 Uiso 0.94(4) 1 calc PR
H38I H 0.7747 0.5153 1.0431 0.308 Uiso 0.94(4) 1 calc PR
C38D C 0.7805(8) 0.5365(19) 1.1292(17) 0.05(5) Uiso 0.06(4) 1 d PD
H38J H 0.7860 0.5765 1.1209 0.082 Uiso 0.06(4) 1 calc PR
H38K H 0.8015 0.5120 1.1198 0.082 Uiso 0.06(4) 1 calc PR
H38L H 0.7768 0.5336 1.1627 0.082 Uiso 0.06(4) 1 calc PR
C38E C 0.7163(10) 0.4847(12) 1.1356(12) 0.02(3) Uiso 0.06(4) 1 d PD
H38M H 0.6919 0.5043 1.1348 0.026 Uiso 0.06(4) 1 calc PR
H38N H 0.7258 0.4842 1.1675 0.026 Uiso 0.06(4) 1 calc PR
H38O H 0.7133 0.4452 1.1245 0.026 Uiso 0.06(4) 1 calc PR
C38F C 0.7521(12) 0.4879(12) 1.0567(9) 0.01(3) Uiso 0.06(4) 1 d PD
H38P H 0.7334 0.4577 1.0512 0.020 Uiso 0.06(4) 1 calc PR
H38Q H 0.7773 0.4709 1.0568 0.020 Uiso 0.06(4) 1 calc PR
H38R H 0.7504 0.5167 1.0320 0.020 Uiso 0.06(4) 1 calc PR
C39 C 0.7064(4) 0.7341(4) 1.1195(3) 0.063(3) Uani 1 1 d .
C40 C 0.7083(4) 0.7844(8) 1.1557(4) 0.151(9) Uani 1 1 d D
C40A C 0.6708(4) 0.7881(9) 1.1825(7) 0.169(10) Uani 1 1 d D
H40A H 0.6504 0.7969 1.1608 0.253 Uiso 1 1 calc R
H40B H 0.6724 0.8184 1.2059 0.253 Uiso 1 1 calc R
H40C H 0.6658 0.7512 1.1976 0.253 Uiso 1 1 calc R
C40B C 0.7390(8) 0.7668(6) 1.1891(6) 0.26(2) Uani 1 1 d D
H40D H 0.7418 0.7964 1.2130 0.392 Uiso 1 1 calc R
H40E H 0.7627 0.7625 1.1722 0.392 Uiso 1 1 calc R
H40F H 0.7323 0.7302 1.2036 0.392 Uiso 1 1 calc R
C40C C 0.7057(11) 0.8474(13) 1.1324(15) 0.313 Uiso 1 1 d D
H40G H 0.6853 0.8480 1.1097 0.392 Uiso 1 1 calc R
H40H H 0.7295 0.8563 1.1169 0.392 Uiso 1 1 calc R
H40I H 0.7008 0.8761 1.1565 0.392 Uiso 1 1 calc R
C41 C 0.7403(4) 0.6212(3) 0.9407(3) 0.072(3) Uani 1 1 d .
C42 C 0.7571(3) 0.5692(4) 0.9126(4) 0.071(3) Uani 1 1 d D
C42A C 0.7943(3) 0.5485(4) 0.9330(5) 0.089(4) Uani 1 1 d .
H42A H 0.8128 0.5796 0.9313 0.133 Uiso 1 1 calc R
H42B H 0.8033 0.5154 0.9153 0.133 Uiso 1 1 calc R
H42C H 0.7905 0.5374 0.9654 0.133 Uiso 1 1 calc R
C42B C 0.7634(5) 0.588(2) 0.8626(10) 0.39(3) Uani 1 1 d .
H42D H 0.7824 0.6180 0.8616 0.581 Uiso 1 1 calc R
H42E H 0.7398 0.6021 0.8496 0.581 Uiso 1 1 calc R
H42F H 0.7720 0.5546 0.8444 0.581 Uiso 1 1 calc R
C42C C 0.7283(4) 0.5220(4) 0.9138(6) 0.105(4) Uani 1 1 d D
H42G H 0.7244 0.5096 0.9459 0.157 Uiso 1 1 calc R
H42H H 0.7371 0.4894 0.8953 0.157 Uiso 1 1 calc R
H42I H 0.7045 0.5362 0.9011 0.157 Uiso 1 1 calc R
C43 C 0.7240(3) 0.7835(4) 0.9721(4) 0.074(3) Uani 1 1 d D
C44 C 0.7347(3) 0.8437(4) 0.9589(3) 0.065(2) Uani 1 1 d D
C44A C 0.7048(4) 0.8845(7) 0.9798(6) 0.098(5) Uiso 0.80(2) 1 d PD
H44A H 0.7109 0.9243 0.9715 0.147 Uiso 0.80(2) 1 calc PR
H44B H 0.7047 0.8806 1.0136 0.147 Uiso 0.80(2) 1 calc PR
H44C H 0.6800 0.8746 0.9675 0.147 Uiso 0.80(2) 1 calc PR
C44B C 0.7726(4) 0.8633(7) 0.9800(6) 0.098(5) Uiso 0.80(2) 1 d PD
H44D H 0.7781 0.9027 0.9699 0.147 Uiso 0.80(2) 1 calc PR
H44E H 0.7926 0.8376 0.9695 0.147 Uiso 0.80(2) 1 calc PR
H44F H 0.7710 0.8622 1.0138 0.147 Uiso 0.80(2) 1 calc PR
C44C C 0.7365(7) 0.8509(14) 0.9067(5) 0.197(14) Uiso 0.80(2) 1 d PD
H44G H 0.7429 0.8908 0.8992 0.295 Uiso 0.80(2) 1 calc PR
H44H H 0.7121 0.8413 0.8931 0.295 Uiso 0.80(2) 1 calc PR
H44I H 0.7558 0.8253 0.8940 0.295 Uiso 0.80(2) 1 calc PR
C44D C 0.7030(10) 0.8811(18) 0.939(2) 0.19(5) Uiso 0.20(2) 1 d PD
H44P H 0.7130 0.9192 0.9315 0.279 Uiso 0.20(2) 1 calc PR
H44Q H 0.6830 0.8850 0.9623 0.279 Uiso 0.20(2) 1 calc PR
H44R H 0.6929 0.8631 0.9112 0.279 Uiso 0.20(2) 1 calc PR
C44E C 0.7662(8) 0.8542(16) 0.9236(11) 0.044(12) Uiso 0.20(2) 1 d PD
H44M H 0.7694 0.8956 0.9189 0.066 Uiso 0.20(2) 1 calc PR
H44N H 0.7596 0.8360 0.8941 0.066 Uiso 0.20(2) 1 calc PR
H44O H 0.7897 0.8378 0.9352 0.066 Uiso 0.20(2) 1 calc PR
C44F C 0.7482(16) 0.8806(19) 0.9999(12) 0.7(4) Uiso 0.20(2) 1 d PD
H44J H 0.7548 0.9191 0.9888 0.978 Uiso 0.20(2) 1 calc PR
H44K H 0.7703 0.8626 1.0141 0.978 Uiso 0.20(2) 1 calc PR
H44L H 0.7281 0.8836 1.0230 0.978 Uiso 0.20(2) 1 calc PR
C45 C 0.6269(3) 0.5794(3) 0.9952(4) 0.069(3) Uani 1 1 d .
C46 C 0.6112(4) 0.5179(5) 0.9786(4) 0.111(5) Uani 1 1 d D
C46A C 0.6398(4) 0.4721(4) 0.9920(6) 0.120(6) Uani 1 1 d D
H46A H 0.6440 0.4734 1.0255 0.180 Uiso 1 1 calc R
H46B H 0.6635 0.4793 0.9758 0.180 Uiso 1 1 calc R
H46C H 0.6301 0.4342 0.9833 0.180 Uiso 1 1 calc R
C46B C 0.5736(5) 0.5130(5) 1.0055(5) 0.143(8) Uani 1 1 d D
H46D H 0.5566 0.5436 0.9954 0.215 Uiso 1 1 calc R
H46E H 0.5784 0.5167 1.0388 0.215 Uiso 1 1 calc R
H46F H 0.5621 0.4756 0.9992 0.215 Uiso 1 1 calc R
C46C C 0.6069(9) 0.5101(11) 0.9284(10) 0.216(14) Uani 1 1 d .
H46G H 0.5888 0.5382 0.9165 0.324 Uiso 1 1 calc R
H46H H 0.5976 0.4712 0.9221 0.324 Uiso 1 1 calc R
H46I H 0.6312 0.5156 0.9132 0.324 Uiso 1 1 calc R
C47 C 0.6110(3) 0.7393(3) 1.0297(4) 0.059(2) Uani 1 1 d .
C48 C 0.5876(3) 0.7925(5) 1.0388(4) 0.090(3) Uani 1 1 d D
C48A C 0.5801(4) 0.8042(4) 1.0896(4) 0.091(4) Uani 1 1 d D
H48A H 0.5666 0.7716 1.1031 0.136 Uiso 1 1 calc R
H48B H 0.5649 0.8391 1.0927 0.136 Uiso 1 1 calc R
H48C H 0.6040 0.8095 1.1058 0.136 Uiso 1 1 calc R
C48B C 0.5495(4) 0.7828(8) 1.0133(4) 0.127(6) Uani 1 1 d D
H48D H 0.5366 0.7496 1.0268 0.191 Uiso 1 1 calc R
H48E H 0.5542 0.7756 0.9803 0.191 Uiso 1 1 calc R
H48F H 0.5337 0.8170 1.0166 0.191 Uiso 1 1 calc R
C48C C 0.6079(6) 0.8443(5) 1.0198(9) 0.200(13) Uani 1 1 d D
H48G H 0.6130 0.8385 0.9868 0.300 Uiso 1 1 calc R
H48H H 0.6316 0.8494 1.0365 0.300 Uiso 1 1 calc R
H48I H 0.5922 0.8785 1.0239 0.300 Uiso 1 1 calc R
Co1 Co 0.74112(4) 0.68050(4) 1.03390(4) 0.0617(3) Uani 1 1 d .
Fe1 Fe 0.66876(4) 0.68510(4) 0.96335(4) 0.0569(3) Uani 1 1 d .
Fe2 Fe 0.65755(4) 0.64565(4) 1.07306(5) 0.0600(3) Uani 1 1 d .
N1 N 0.4929(2) 0.7143(4) 0.7096(3) 0.066(2) Uani 1 1 d .
N2 N 0.5391(2) 0.6842(4) 0.6469(3) 0.070(2) Uani 1 1 d .
N3 N 0.5689(3) 0.6688(3) 0.6180(3) 0.076(3) Uani 1 1 d .
N4 N 0.6984(2) 0.6946(3) 0.5471(3) 0.073(2) Uani 1 1 d D
N5 N 0.5161(3) 0.8187(3) 0.6513(3) 0.066(2) Uani 1 1 d .
N6 N 0.5569(3) 0.8184(3) 0.7289(3) 0.067(2) Uani 1 1 d .
N7 N 0.5737(2) 0.8090(2) 0.7671(2) 0.0520(16) Uani 1 1 d .
N8 N 0.6446(2) 0.7048(3) 0.8955(2) 0.063(2) Uani 1 1 d D
N9 N 0.4605(3) 0.5249(4) 1.3488(3) 0.086(3) Uani 1 1 d D
N10 N 0.5108(2) 0.5838(3) 1.2983(2) 0.064(2) Uani 1 1 d D
N11 N 0.5365(2) 0.6076(3) 1.2685(3) 0.060(2) Uani 1 1 d .
N12 N 0.6213(2) 0.6210(3) 1.1310(3) 0.071(2) Uani 1 1 d D
Ni1 Ni 0.54404(4) 0.75056(4) 0.68879(5) 0.0628(3) Uani 1 1 d .
Ni2 Ni 0.5000 0.5000 1.29650(5) 0.0630(5) Uani 1 2 d S
O1 O 0.5920(2) 0.7554(3) 0.6476(3) 0.083(2) Uani 1 1 d .
O2 O 0.5728(2) 0.7143(3) 0.7425(3) 0.0744(18) Uani 1 1 d .
O3 O 0.54201(18) 0.5125(2) 1.2453(2) 0.0625(16) Uani 1 1 d .
O4 O 0.6894(3) 0.6706(4) 1.0240(6) 0.149(5) Uani 1 1 d .
O5 O 0.6922(2) 0.5818(3) 1.0948(3) 0.0718(18) Uani 1 1 d .
O6 O 0.7476(2) 0.6077(3) 1.0747(2) 0.0756(19) Uani 1 1 d .
O7 O 0.6819(3) 0.7026(3) 1.1244(3) 0.084(2) Uani 1 1 d .
O8 O 0.7313(2) 0.7292(3) 1.0930(3) 0.0740(18) Uani 1 1 d .
O9 O 0.75727(16) 0.6346(3) 0.9767(2) 0.0605(15) Uani 1 1 d .
O10 O 0.7102(2) 0.6439(2) 0.9277(2) 0.0619(16) Uani 1 1 d .
O11 O 0.7455(2) 0.7563(2) 0.9976(2) 0.0686(18) Uani 1 1 d .
O12 O 0.6954(2) 0.7627(2) 0.9560(2) 0.0609(16) Uani 1 1 d .
O13 O 0.6378(2) 0.6107(3) 0.9617(2) 0.0764(19) Uani 1 1 d .
O14 O 0.6278(2) 0.5881(3) 1.0358(2) 0.0639(16) Uani 1 1 d .
O15 O 0.6217(2) 0.7305(3) 0.9907(3) 0.091(3) Uani 1 1 d .
O16 O 0.6192(2) 0.7093(2) 1.0653(2) 0.076(2) Uani 1 1 d .

loop_
_atom_site_aniso_label
_atom_site_aniso_U_11
_atom_site_aniso_U_22
_atom_site_aniso_U_33
_atom_site_aniso_U_23
_atom_site_aniso_U_13
_atom_site_aniso_U_12
C2 0.152(13) 0.130(11) 0.048(6) 0.031(7) 0.007(7) 0.076(10)
C3 0.086(8) 0.103(9) 0.086(8) 0.009(7) 0.021(7) -0.013(7)
C4 0.108(8) 0.049(5) 0.071(7) 0.030(5) -0.022(6) 0.012(5)
C5 0.061(5) 0.066(5) 0.073(6) 0.046(5) -0.013(5) -0.011(5)
C6 0.073(6) 0.050(5) 0.068(6) 0.006(4) -0.022(5) 0.002(4)
C7 0.077(6) 0.034(4) 0.050(4) -0.006(3) 0.000(4) 0.029(4)
C8 0.067(5) 0.048(5) 0.072(6) -0.029(4) 0.004(5) 0.013(4)
C9 0.118(8) 0.048(5) 0.058(6) -0.025(4) 0.014(6) -0.006(5)
C10 0.101(7) 0.046(5) 0.050(5) 0.002(4) 0.016(5) 0.044(5)
C11 0.122(9) 0.050(5) 0.060(6) -0.004(4) -0.011(6) -0.012(6)
C12 0.109(8) 0.050(5) 0.055(5) -0.017(4) 0.014(6) 0.018(5)
C13 0.104(8) 0.072(6) 0.059(6) 0.031(5) 0.015(6) 0.018(6)
C14 0.083(6) 0.063(5) 0.038(4) 0.006(4) 0.004(4) -0.014(4)
C15 0.115(8) 0.044(4) 0.041(5) 0.018(4) -0.007(5) 0.009(5)
C16 0.113(8) 0.032(4) 0.050(5) 0.005(3) 0.014(5) 0.000(4)
C17 0.031(3) 0.042(3) 0.031(3) 0.006(3) 0.006(3) -0.002(3)
C18 0.133(8) 0.018(3) 0.026(3) 0.011(3) -0.001(4) 0.034(4)
C19 0.184(11) 0.015(3) 0.038(4) -0.014(3) -0.019(5) 0.030(5)
C20 0.110(8) 0.047(5) 0.061(6) 0.016(4) -0.022(5) -0.012(5)
C21 0.125(8) 0.026(3) 0.041(4) 0.000(3) -0.035(5) 0.025(4)
C22 0.120(8) 0.067(6) 0.042(5) -0.015(4) -0.017(5) 0.049(6)
C23 0.164(11) 0.056(5) 0.037(4) -0.011(4) -0.032(6) 0.057(6)
C24 0.192(15) 0.074(7) 0.063(7) 0.004(5) 0.011(8) 0.076(9)
C25 0.162(11) 0.057(5) 0.040(5) 0.007(4) 0.037(6) 0.046(6)
C26 0.109(8) 0.073(7) 0.079(7) -0.032(6) 0.032(6) 0.030(6)
C27 0.50(5) 0.137(16) 0.125(15) 0.006(12) 0.17(2) 0.18(2)
C28 0.22(2) 0.18(2) 0.103(14) -0.033(14) 0.051(14) 0.061(18)
C29 0.142(13) 0.193(18) 0.110(11) -0.053(12) 0.001(10) 0.123(13)
C30 0.25(2) 0.087(9) 0.069(8) 0.029(7) 0.080(11) 0.065(11)
C31 0.073(5) 0.038(4) 0.047(5) 0.014(3) -0.027(4) 0.018(4)
C32 0.108(7) 0.023(3) 0.037(4) 0.013(3) 0.007(4) 0.003(4)
C33 0.090(6) 0.020(3) 0.069(6) -0.020(3) -0.002(5) 0.006(3)
C35 0.185(12) 0.025(4) 0.046(5) 0.007(3) -0.022(6) -0.033(5)
C36 0.094(7) 0.033(4) 0.076(7) -0.005(4) -0.020(5) -0.008(4)
C37 0.123(9) 0.030(4) 0.030(4) 0.012(3) 0.016(5) 0.005(5)
C38 0.182(16) 0.107(11) 0.095(11) 0.015(9) -0.033(11) 0.034(11)
C39 0.110(8) 0.036(4) 0.043(5) 0.012(4) -0.021(5) 0.006(5)
C40 0.170(15) 0.228(19) 0.055(7) -0.047(10) 0.026(8) -0.158(16)
C40A 0.112(11) 0.22(2) 0.177(19) -0.150(18) 0.021(12) -0.002(12)
C40B 0.65(6) 0.058(8) 0.079(11) 0.021(8) 0.09(2) 0.017(17)
C41 0.134(10) 0.025(4) 0.056(6) -0.005(4) 0.047(6) -0.031(5)
C42 0.087(7) 0.040(4) 0.085(7) 0.006(4) 0.005(5) 0.001(4)
C42A 0.108(8) 0.044(5) 0.114(10) 0.001(5) 0.041(7) 0.023(5)
C42B 0.079(11) 0.87(9) 0.22(3) 0.35(4) 0.083(14) 0.09(2)
C42C 0.110(9) 0.049(6) 0.155(13) -0.029(7) -0.012(9) 0.009(6)
C43 0.095(7) 0.040(5) 0.087(8) 0.029(5) 0.027(7) 0.018(5)
C44 0.109(7) 0.047(4) 0.039(4) 0.009(4) 0.006(5) -0.015(4)
C45 0.078(6) 0.028(4) 0.101(9) 0.000(4) 0.024(6) -0.020(4)
C46 0.162(13) 0.096(9) 0.075(8) -0.009(6) 0.019(8) -0.094(9)
C46A 0.138(11) 0.020(4) 0.201(16) -0.004(6) 0.084(11) 0.009(5)
C46B 0.27(2) 0.074(8) 0.087(9) -0.043(7) 0.012(11) -0.094(11)
C46C 0.30(3) 0.15(2) 0.19(3) -0.064(19) -0.08(3) 0.03(2)
C47 0.086(6) 0.034(4) 0.057(5) 0.004(4) 0.008(5) -0.012(4)
C48 0.112(9) 0.074(7) 0.082(8) -0.002(6) -0.002(7) 0.014(6)
C48A 0.123(9) 0.047(5) 0.103(9) 0.009(5) 0.069(8) 0.015(5)
C48B 0.140(12) 0.188(16) 0.054(6) 0.011(8) 0.001(7) 0.096(12)
C48C 0.224(19) 0.063(7) 0.31(3) 0.024(11) 0.24(2) 0.011(9)
Co1 0.1009(9) 0.0308(5) 0.0533(7) -0.0014(5) -0.0077(6) -0.0009(5)
Fe1 0.0946(9) 0.0257(5) 0.0504(6) -0.0033(5) -0.0149(6) 0.0029(5)
Fe2 0.1009(9) 0.0241(5) 0.0552(7) 0.0011(5) -0.0040(7) 0.0023(5)
N1 0.086(6) 0.069(5) 0.044(4) 0.008(4) -0.019(4) 0.011(4)
N2 0.079(5) 0.069(5) 0.061(5) -0.029(4) 0.002(4) 0.002(4)
N3 0.109(6) 0.038(4) 0.082(6) -0.038(4) -0.050(5) 0.026(4)
N4 0.101(6) 0.043(4) 0.074(5) -0.018(4) -0.009(4) 0.037(4)
N5 0.111(6) 0.046(4) 0.041(4) 0.003(3) 0.018(4) 0.011(4)
N6 0.119(6) 0.042(4) 0.040(4) 0.000(3) 0.004(4) 0.038(4)
N7 0.080(5) 0.024(3) 0.053(4) -0.008(3) -0.001(4) 0.008(3)
N8 0.108(6) 0.025(3) 0.057(4) -0.015(3) -0.029(4) 0.035(3)
N9 0.130(8) 0.066(5) 0.061(5) 0.034(4) 0.034(5) 0.050(5)
N10 0.111(6) 0.047(4) 0.033(3) -0.001(3) -0.021(4) 0.029(4)
N11 0.073(5) 0.050(4) 0.056(4) -0.022(3) -0.028(4) 0.044(4)
N12 0.069(5) 0.020(3) 0.123(7) 0.011(4) 0.029(5) 0.013(3)
Ni1 0.0921(8) 0.0391(5) 0.0574(6) -0.0072(5) -0.0127(6) 0.0135(5)
Ni2 0.1081(13) 0.0489(8) 0.0320(7) 0.000 0.000 0.0335(8)
O1 0.117(6) 0.044(3) 0.089(5) -0.028(3) 0.017(4) -0.026(3)
O2 0.089(5) 0.058(4) 0.076(5) 0.010(3) -0.005(4) 0.024(3)
O3 0.092(4) 0.031(3) 0.065(4) -0.013(3) -0.007(3) 0.008(3)
O4 0.144(9) 0.076(6) 0.226(15) 0.069(8) 0.003(9) -0.014(6)
O5 0.094(5) 0.041(3) 0.080(5) 0.014(3) 0.007(4) 0.003(3)
O6 0.129(6) 0.048(3) 0.049(3) -0.011(3) -0.015(4) 0.016(4)
O7 0.144(7) 0.039(3) 0.068(4) -0.001(3) 0.027(4) -0.012(4)
O8 0.089(5) 0.058(4) 0.074(5) -0.010(3) 0.007(4) -0.021(3)
O9 0.062(3) 0.078(4) 0.042(3) -0.020(3) 0.001(3) -0.001(3)
O10 0.108(5) 0.032(3) 0.046(3) 0.007(2) 0.005(3) 0.020(3)
O11 0.121(5) 0.040(3) 0.045(3) 0.020(3) -0.006(3) -0.005(3)
O12 0.111(5) 0.031(3) 0.041(3) 0.008(2) -0.018(3) -0.017(3)
O13 0.114(5) 0.056(4) 0.059(4) 0.005(3) -0.024(4) -0.024(3)
O14 0.103(5) 0.055(3) 0.034(3) 0.006(3) -0.015(3) -0.013(3)
O15 0.129(6) 0.050(4) 0.093(6) -0.013(4) -0.064(5) 0.038(4)
O16 0.120(6) 0.034(3) 0.074(4) 0.010(3) 0.036(4) 0.021(3)

loop_
_atom_type_symbol
_atom_type_description
_atom_type_scat_dispersion_real
_atom_type_scat_dispersion_imag
_atom_type_scat_source
C C 0.0033 0.0016 'International Tables Vol C Tables 4.2.6.8 and 6.1.1.4'
Co Co 0.3494 0.9721 'International Tables Vol C Tables 4.2.6.8 and 6.1.1.4'
Fe Fe 0.3463 0.8444 'International Tables Vol C Tables 4.2.6.8 and 6.1.1.4'
N N 0.0061 0.0033 'International Tables Vol C Tables 4.2.6.8 and 6.1.1.4'
Ni Ni 0.3393 1.1124 'International Tables Vol C Tables 4.2.6.8 and 6.1.1.4'
O O 0.0106 0.0060 'International Tables Vol C Tables 4.2.6.8 and 6.1.1.4'
H H 0.0000 0.0000 'International Tables Vol C Tables 4.2.6.8 and 6.1.1.4'

loop_
_geom_angle_atom_site_label_1
_geom_angle_atom_site_label_2
_geom_angle_atom_site_label_3
_geom_angle
_geom_angle_site_symmetry_1
_geom_angle_site_symmetry_3
C2 C1 N1 128.7(11) . .
C1 C2 C3 113.4(10) . .
C2 C3 C4 122.9(12) . .
C3 C4 C5 119.6(11) . .
C6 C5 N1 114.6(8) . .
C6 C5 C4 125.1(10) . .
N1 C5 C4 119.8(9) . .
C5 C6 N2 120.6(9) . .
O1 C7 N3 125.3(8) . .
O1 C7 C10 114.3(9) . .
N3 C7 C10 118.2(7) . .
N4 C8 C9 120.7(7) . .
C8 C9 C10 120.1(9) . .
C11 C10 C7 123.8(8) . .
C11 C10 C9 113.5(9) . .
C7 C10 C9 122.5(9) . .
C12 C11 C10 121.6(8) . .
N4 C12 C11 126.1(10) . .
N5 C13 C14 123.9(11) . .
C13 C14 C15 117.6(9) . .
C16 C15 C14 121.3(8) . .
C15 C16 C17 119.1(7) . .
C18 C17 N5 118.7(6) . .
C18 C17 C16 125.3(7) . .
N5 C17 C16 115.9(7) . .
N6 C18 C17 118.7(8) . .
O2 C19 N7 124.8(8) . .
O2 C19 C22 119.8(6) . .
N7 C19 C22 115.3(7) . .
N8 C20 C21 123.6(8) . .
C20 C21 C22 122.9(8) . .
C23 C22 C21 113.5(7) . .
C23 C22 C19 123.9(7) . .
C21 C22 C19 122.4(7) . .
C24 C23 C22 123.1(9) . .
C23 C24 N8 119.8(11) . .
N10 C25 C26 121.7(9) . .
N9 C26 C27 122.9(9) . .
N9 C26 C25 111.8(7) . .
C27 C26 C25 125.2(8) . .
C28 C27 C26 115.5(9) . .
C27 C28 C29 122.7(11) . .
C28 C29 C30 115.6(10) . .
N9 C30 C29 123.9(8) . .
O3 C31 N11 125.9(9) . .
O3 C31 C34 117.8(8) . .
N11 C31 C34 116.0(7) . .
C33 C32 N12 121.8(7) . .
C32 C33 C34 118.8(7) . .
C33 C34 C35 122.0(8) . .
C33 C34 C31 119.3(8) . .
C35 C34 C31 118.4(8) . .
C36 C35 C34 113.9(9) . .
N12 C36 C35 129.2(8) . .
O5 C37 O6 125.4(8) . .
O5 C37 C38 125.2(9) . .
O6 C37 C38 109.4(11) . .
C38A C38 C38C 107.0(10) . .
C38A C38 C38B 108.9(12) . .
C38C C38 C38B 105.8(10) . .
C38A C38 C38D 121(2) . .
C38C C38 C38D 105(2) . .
C38B C38 C38D 13(2) . .
C38A C38 C38E 12.7(12) . .
C38C C38 C38E 119.7(13) . .
C38B C38 C38E 103(2) . .
C38D C38 C38E 114.0(12) . .
C38A C38 C37 111.1(14) . .
C38C C38 C37 106.9(15) . .
C38B C38 C37 116.6(17) . .
C38D C38 C37 104.8(15) . .
C38E C38 C37 105.0(13) . .
C38A C38 C38F 102.4(12) . .
C38C C38 C38F 8(2) . .
C38B C38 C38F 114(2) . .
C38D C38 C38F 113.4(12) . .
C38E C38 C38F 115.0(11) . .
C37 C38 C38F 102.9(13) . .
O7 C39 O8 126.2(9) . .
O7 C39 C40 115.3(11) . .
O8 C39 C40 118.1(10) . .
C40B C40 C40A 108.6(15) . .
C40B C40 C39 104.7(15) . .
C40A C40 C39 109.6(9) . .
C40B C40 C40C 124(2) . .
C40A C40 C40C 96.3(13) . .
C39 C40 C40C 113(2) . .
O9 C41 O10 124.1(8) . .
O9 C41 C42 116.1(11) . .
O10 C41 C42 119.7(10) . .
C42C C42 C42B 109(2) . .
C42C C42 C42A 110.6(9) . .
C42B C42 C42A 109.1(10) . .
C42C C42 C41 106.9(9) . .
C42B C42 C41 109(2) . .
C42A C42 C41 111.9(10) . .
O12 C43 O11 122.7(8) . .
O12 C43 C44 119.0(9) . .
O11 C43 C44 118.2(11) . .
C43 C44 C44C 111.4(15) . .
C43 C44 C44D 116.0(17) . .
C44C C44 C44D 66(2) . .
C43 C44 C44E 120.1(16) . .
C44C C44 C44E 44.8(16) . .
C44D C44 C44E 101.5(16) . .
C43 C44 C44F 113.9(17) . .
C44C C44 C44F 133(2) . .
C44D C44 C44F 101.4(15) . .
C44E C44 C44F 101.2(16) . .
C43 C44 C44A 107.6(9) . .
C44C C44 C44A 110.4(10) . .
C44D C44 C44A 45(2) . .
C44E C44 C44A 131.4(17) . .
C44F C44 C44A 65(2) . .
C43 C44 C44B 113.4(10) . .
C44C C44 C44B 108.6(11) . .
C44D C44 C44B 128(2) . .
C44E C44 C44B 65.0(16) . .
C44F C44 C44B 42(2) . .
C44A C44 C44B 105.3(8) . .
O14 C45 O13 130.1(8) . .
O14 C45 C46 116.9(8) . .
O13 C45 C46 112.9(10) . .
C46C C46 C46A 103.6(15) . .
C46C C46 C46B 113.1(17) . .
C46A C46 C46B 113.5(11) . .
C46C C46 C45 116.1(14) . .
C46A C46 C45 108.5(9) . .
C46B C46 C45 102.4(9) . .
O15 C47 O16 125.8(9) . .
O15 C47 C48 118.4(8) . .
O16 C47 C48 115.7(9) . .
C48C C48 C47 109.1(10) . .
C48C C48 C48A 107.0(12) . .
C47 C48 C48A 114.2(9) . .
C48C C48 C48B 111.2(15) . .
C47 C48 C48B 106.1(9) . .
C48A C48 C48B 109.3(11) . .
O4 Co1 O9 95.1(5) . .
O4 Co1 O11 95.9(4) . .
O9 Co1 O11 90.9(3) . .
O4 Co1 O6 95.5(4) . .
O9 Co1 O6 90.0(3) . .
O11 Co1 O6 168.5(3) . .
O4 Co1 O8 91.5(6) . .
O9 Co1 O8 173.4(3) . .
O11 Co1 O8 87.9(3) . .
O6 Co1 O8 89.9(3) . .
O4 Co1 N4 178.1(5) . 8_645
O9 Co1 N4 86.7(3) . 8_645
O11 Co1 N4 83.5(3) . 8_645
O6 Co1 N4 85.2(3) . 8_645
O8 Co1 N4 86.6(3) . 8_645
O4 Fe1 O10 95.7(5) . .
O4 Fe1 O12 94.1(3) . .
O10 Fe1 O12 91.5(3) . .
O4 Fe1 O13 94.5(3) . .
O10 Fe1 O13 88.9(3) . .
O12 Fe1 O13 171.3(3) . .
O4 Fe1 O15 92.9(5) . .
O10 Fe1 O15 171.4(3) . .
O12 Fe1 O15 88.1(3) . .
O13 Fe1 O15 90.2(3) . .
O4 Fe1 N8 177.8(4) . .
O10 Fe1 N8 86.1(3) . .
O12 Fe1 N8 84.5(3) . .
O13 Fe1 N8 86.8(3) . .
O15 Fe1 N8 85.3(3) . .
O4 Fe2 O14 96.8(5) . .
O4 Fe2 O16 95.5(4) . .
O14 Fe2 O16 94.1(3) . .
O4 Fe2 O5 95.3(4) . .
O14 Fe2 O5 90.0(3) . .
O16 Fe2 O5 168.0(3) . .
O4 Fe2 O7 94.8(5) . .
O14 Fe2 O7 168.4(3) . .
O16 Fe2 O7 84.2(3) . .
O5 Fe2 O7 89.6(3) . .
O4 Fe2 N12 177.3(5) . .
O14 Fe2 N12 85.6(3) . .
O16 Fe2 N12 83.0(3) . .
O5 Fe2 N12 86.0(3) . .
O7 Fe2 N12 82.8(3) . .
C5 N1 C1 114.3(9) . .
C5 N1 Ni1 112.8(6) . .
C1 N1 Ni1 132.8(7) . .
C6 N2 N3 124.5(8) . .
C6 N2 Ni1 114.4(7) . .
N3 N2 Ni1 120.1(6) . .
C7 N3 N2 106.0(6) . .
C8 N4 C12 117.2(9) . .
C8 N4 Co1 119.5(5) . 8_644
C12 N4 Co1 120.4(8) . 8_644
C13 N5 C17 121.1(8) . .
C13 N5 Ni1 132.2(7) . .
C17 N5 Ni1 106.6(6) . .
N7 N6 C18 125.6(7) . .
N7 N6 Ni1 118.1(5) . .
C18 N6 Ni1 116.3(6) . .
N6 N7 C19 111.0(7) . .
C20 N8 C24 115.5(9) . .
C20 N8 Fe1 126.7(6) . .
C24 N8 Fe1 116.5(6) . .
C30 N9 C26 117.7(8) . .
C30 N9 Ni2 129.3(7) . .
C26 N9 Ni2 112.8(7) . .
C25 N10 N11 126.6(8) . .
C25 N10 Ni2 112.8(7) . .
N11 N10 Ni2 120.5(5) . .
C31 N11 N10 107.9(7) . .
C36 N12 C32 113.4(7) . .
C36 N12 Fe2 126.0(6) . .
C32 N12 Fe2 120.5(5) . .
N2 Ni1 N6 171.7(4) . .
N2 Ni1 O2 100.8(3) . .
N6 Ni1 O2 76.9(3) . .
N2 Ni1 O1 76.4(3) . .
N6 Ni1 O1 95.7(3) . .
O2 Ni1 O1 92.5(3) . .
N2 Ni1 N1 77.5(3) . .
N6 Ni1 N1 110.5(3) . .
O2 Ni1 N1 93.0(3) . .
O1 Ni1 N1 153.8(3) . .
N2 Ni1 N5 103.1(4) . .
N6 Ni1 N5 79.4(3) . .
O2 Ni1 N5 156.1(3) . .
O1 Ni1 N5 93.0(3) . .
N1 Ni1 N5 92.3(3) . .
N10 Ni2 N10 177.0(4) 2_665 .
N10 Ni2 O3 75.5(3) 2_665 2_665
N10 Ni2 O3 106.7(2) . 2_665
N10 Ni2 O3 106.7(2) 2_665 .
N10 Ni2 O3 75.5(3) . .
O3 Ni2 O3 91.7(3) 2_665 .
N10 Ni2 N9 80.9(4) 2_665 2_665
N10 Ni2 N9 96.9(3) . 2_665
O3 Ni2 N9 156.3(3) 2_665 2_665
O3 Ni2 N9 93.7(3) . 2_665
N10 Ni2 N9 96.9(3) 2_665 .
N10 Ni2 N9 80.9(4) . .
O3 Ni2 N9 93.7(3) 2_665 .
O3 Ni2 N9 156.3(3) . .
N9 Ni2 N9 90.5(5) 2_665 .
C7 O1 Ni1 110.7(6) . .
C19 O2 Ni1 109.0(5) . .
C31 O3 Ni2 110.3(5) . .
Co1 O4 Fe2 120.5(8) . .
Co1 O4 Fe1 119.4(7) . .
Fe2 O4 Fe1 120.1(6) . .
C37 O5 Fe2 133.5(6) . .
C37 O6 Co1 131.5(7) . .
C39 O7 Fe2 127.6(7) . .
C39 O8 Co1 135.5(7) . .
C41 O9 Co1 132.0(7) . .
C41 O10 Fe1 131.9(6) . .
C43 O11 Co1 134.0(7) . .
C43 O12 Fe1 134.1(6) . .
C45 O13 Fe1 129.0(7) . .
C45 O14 Fe2 130.7(6) . .
C47 O15 Fe1 132.7(6) . .
C47 O16 Fe2 130.0(6) . .

loop_
_geom_bond_atom_site_label_1
_geom_bond_atom_site_label_2
_geom_bond_distance
_geom_bond_site_symmetry_2
C1 C2 1.33(2) .
C1 N1 1.378(14) .
C2 C3 1.344(19) .
C3 C4 1.365(17) .
C4 C5 1.385(14) .
C5 C6 1.290(14) .
C5 N1 1.359(13) .
C6 N2 1.354(13) .
C7 O1 1.282(10) .
C7 N3 1.353(13) .
C7 C10 1.440(13) .
C8 N4 1.335(13) .
C8 C9 1.431(15) .
C9 C10 1.478(11) .
C10 C11 1.377(15) .
C11 C12 1.347(16) .
C12 N4 1.343(11) .
C13 N5 1.314(15) .
C13 C14 1.342(13) .
C14 C15 1.391(13) .
C15 C16 1.357(12) .
C16 C17 1.447(11) .
C17 C18 1.367(11) .
C17 N5 1.413(10) .
C18 N6 1.291(9) .
C19 O2 1.296(11) .
C19 N7 1.320(9) .
C19 C22 1.522(12) .
C20 N8 1.315(11) .
C20 C21 1.347(12) .
C21 C22 1.408(8) .
C22 C23 1.369(14) .
C23 C24 1.363(16) .
C24 N8 1.439(12) .
C25 N10 1.330(10) .
C25 C26 1.486(12) .
C26 N9 1.340(12) .
C26 C27 1.399(15) .
C27 C28 1.361(15) .
C28 C29 1.365(15) .
C29 C30 1.378(13) .
C30 N9 1.330(16) .
C31 O3 1.272(9) .
C31 N11 1.335(10) .
C31 C34 1.532(12) .
C32 C33 1.333(12) .
C32 N12 1.459(9) .
C33 C34 1.336(12) .
C34 C35 1.416(12) .
C35 C36 1.348(16) .
C36 N12 1.292(12) .
C37 O5 1.164(13) .
C37 O6 1.245(12) .
C37 C38 1.545(16) .
C38 C38A 1.508(10) .
C38 C38C 1.521(10) .
C38 C38B 1.536(10) .
C38 C38D 1.543(11) .
C38 C38E 1.545(11) .
C38 C38F 1.550(11) .
C39 O7 1.148(13) .
C39 O8 1.177(13) .
C39 C40 1.570(16) .
C40 C40B 1.512(18) .
C40 C40A 1.545(15) .
C40 C40C 1.615(18) .
C41 O9 1.242(13) .
C41 O10 1.251(14) .
C41 C42 1.576(13) .
C42 C42C 1.503(13) .
C42 C42B 1.52(2) .
C42 C42A 1.526(17) .
C43 O12 1.219(14) .
C43 O11 1.238(12) .
C43 C44 1.501(12) .
C44 C44C 1.520(12) .
C44 C44D 1.532(13) .
C44 C44E 1.536(13) .
C44 C44F 1.539(13) .
C44 C44A 1.547(11) .
C44 C44B 1.548(11) .
C45 O14 1.190(12) .
C45 O13 1.272(12) .
C45 C46 1.610(13) .
C46 C46C 1.47(3) .
C46 C46A 1.521(15) .
C46 C46B 1.552(15) .
C47 O15 1.205(12) .
C47 O16 1.277(12) .
C47 C48 1.515(15) .
C48 C48C 1.508(13) .
C48 C48A 1.516(13) .
C48 C48B 1.559(15) .
Co1 O4 1.876(12) .
Co1 O9 2.050(6) .
Co1 O11 2.057(5) .
Co1 O6 2.076(7) .
Co1 O8 2.078(8) .
Co1 N4 2.212(9) 8_645
Fe1 O4 1.929(15) .
Fe1 O10 2.038(7) .
Fe1 O12 2.052(6) .
Fe1 O13 2.053(6) .
Fe1 O15 2.133(9) .
Fe1 N8 2.188(7) .
Fe2 O4 1.906(13) .
Fe2 O14 2.019(6) .
Fe2 O16 2.027(6) .
Fe2 O5 2.031(7) .
Fe2 O7 2.169(8) .
Fe2 N12 2.189(7) .
N1 Ni1 2.096(9) .
N2 N3 1.395(13) .
N2 Ni1 1.970(7) .
N4 Co1 2.212(8) 8_644
N5 Ni1 2.162(8) .
N6 N7 1.274(10) .
N6 Ni1 2.012(8) .
N9 Ni2 2.144(8) .
N10 N11 1.374(12) .
N10 Ni2 1.989(7) .
Ni1 O2 2.041(7) .
Ni1 O1 2.085(8) .
Ni2 N10 1.989(7) 2_665
Ni2 O3 2.123(7) 2_665
Ni2 O3 2.123(7) .
Ni2 N9 2.144(8) 2_665

loop_
_platon_squeeze_void_nr
_platon_squeeze_void_average_x
_platon_squeeze_void_average_y
_platon_squeeze_void_average_z
_platon_squeeze_void_volume
_platon_squeeze_void_count_electrons
1 0.024 0.420 0.037 11723.6 3811.5
